data_7012668
loop_
_publ_author_name
'Ru Son, Au Ji'
'Schweiger, Scott W.'
'Thorn, Matthew G.'
'Moses, John E.'
'Fanwick, Phillip E.'
'Rothwell, Ian P.'

_publ_section_title
;
 The isolation and chemistry of tantalum dimethylamides containing
 resolved 3,3'-disubstituted-1,1'-bi-2,2'-naphthoxide ligandsElectronic
 supplementary information (ESI) available: ORTEP views of (R)-7,
 (R,S)-8, (S)-9 and (S)-12. See
 http://www.rsc.org/suppdata/dt/b2/b212910h/
;
_journal_issue 8
_journal_name_full 'Dalton Transactions'
_journal_page_first 1620
_journal_paper_doi 10.1039/b212910h
_journal_year 2003
_chemical_formula_sum 'C40 H45 Cl2 N2 O2 Si2 Ta'
_chemical_formula_weight 893.84
_chemical_name_systematic ' ?'
_space_group_IT_number 19
_symmetry_cell_setting orthorhombic
_symmetry_space_group_name_Hall 'P 2ac 2ab'
_symmetry_space_group_name_H-M 'P 21 21 21'
_atom_type_scat_source 'International Tables for Crystallography (Vol C)'
_cell_angle_alpha 90.00
_cell_angle_beta 90.00
_cell_angle_gamma 90.00
_cell_formula_units_Z 4
_cell_length_a 10.21600(10)
_cell_length_b 12.59880(10)
_cell_length_c 31.0769(4)
_cell_measurement_reflns_used 23184
_cell_measurement_temperature 150
_cell_measurement_theta_max 27
_cell_measurement_theta_min 5
_cell_volume 3999.89(7)
_computing_cell_refinement DENZO/SCALEPACK_(Otwinowski,_1996)
_computing_data_collection Collect_(Nonius,_1998)
_computing_data_reduction DENZO/SCALEPACK_(Otwinowski,_1996)
_computing_molecular_graphics
;
ORTEP (Johnson, 1976)
PLUTON (Spek, 1991)
;
_computing_publication_material CIF_VAX_MolEN_(Fair,_1990)
_computing_structure_refinement SHELX97_(Sheldrick,_1997)
_computing_structure_solution PATTY_(DIRDIF92,_Beurskins,_1992)
_diffrn_ambient_temperature 150
_diffrn_measurement_device_type Nonius_KappaCCD
_diffrn_radiation_type MO-K\a
_diffrn_radiation_wavelength 0.71073
_diffrn_reflns_av_R_equivalents 0.066
_diffrn_reflns_limit_h_max 13
_diffrn_reflns_limit_h_min -13
_diffrn_reflns_limit_k_max 16
_diffrn_reflns_limit_k_min -16
_diffrn_reflns_limit_l_max 40
_diffrn_reflns_limit_l_min -40
_diffrn_reflns_number 23184
_diffrn_reflns_theta_max 27.48
_diffrn_reflns_theta_min 5.00
_exptl_absorpt_coefficient_mu 2.943
_exptl_absorpt_correction_T_max 0.3569
_exptl_absorpt_correction_T_min 0.2976
_exptl_absorpt_correction_type refined_empirical_(Otwinowski_&_Minor,_1996
_exptl_crystal_colour yellow-orange
_exptl_crystal_density_diffrn 1.48
_exptl_crystal_description chunk
_exptl_crystal_F_000 1800
_exptl_crystal_size_max 0.41
_exptl_crystal_size_mid 0.39
_exptl_crystal_size_min 0.35
_refine_diff_density_max 1.93
_refine_diff_density_min -3.05
_refine_ls_abs_structure_details 'Flack H. D. (1983), Acta Cryst. A39, 876-881'
_refine_ls_abs_structure_Flack -0.017(8)
_refine_ls_extinction_method none
_refine_ls_goodness_of_fit_ref 1.066
_refine_ls_hydrogen_treatment H_atoms_riding
_refine_ls_matrix_type full
_refine_ls_number_parameters 450
_refine_ls_number_reflns 9011
_refine_ls_number_restraints 0
_refine_ls_R_factor_gt 0.048
_refine_ls_shift/su_max 0.003
_refine_ls_structure_factor_coef Fsqd
_refine_ls_weighting_details '1/[\s^2^(Fo^2^)+(0.0000P)^2^+17.7958P] where P=(Fo^2^+2Fc^2^)/3 '
_refine_ls_weighting_scheme calc
_refine_ls_wR_factor_ref 0.091
_reflns_number_gt 8461
_reflns_number_total 9012
_reflns_threshold_expression >2.0\s(I)
_cod_data_source_file b212910h.txt
_cod_data_source_block SS4243
_cod_depositor_comments
;
The following automatic conversions were performed:
'_refine_ls_weighting_scheme' value 'calc ' changed to 'calc' according to
'/home/saulius/struct/CIF-dictionaries/cif_core.dic' dictionary named
'cif_core.dic' version 2.4.1 from 2010-06-29.

Automatic conversion script
Id: cif_fix_enum 1527 2010-12-29 10:47:43Z saulius 
;
_cod_original_cell_volume 3999.89(12)
_cod_original_sg_symbol_H-M 'p 21 21 21'
_cod_original_formula_sum 'C40 H45 Cl2 N2 O2 Si2 Ta1'
_cod_database_code 7012668
_reflns_friedl_coverage 0.8755

loop_
_symmetry_equiv_pos_as_xyz
'x, y, z'
'-x+1/2, -y, z+1/2'
'-x, y+1/2, -z+1/2'
'x+1/2, -y+1/2, -z'

loop_
_atom_site_aniso_label
_atom_site_aniso_U_11
_atom_site_aniso_U_22
_atom_site_aniso_U_33
_atom_site_aniso_U_12
_atom_site_aniso_U_13
_atom_site_aniso_U_23
Ta 0.02143(12) 0.03621(14) 0.03603(14) 0.00652(13) -0.00758(13) -0.01834(13)
Cl(1) 0.0215(8) 0.0402(10) 0.0368(9) 0.0001(7) 0.0068(6) -0.0075(7)
Cl(2) 0.0290(9) 0.0356(9) 0.0307(8) 0.0015(7) -0.0031(7) -0.0129(7)
Si(1) 0.0203(9) 0.0301(9) 0.0217(8) -0.0050(8) -0.0040(7) -0.0027(7)
Si(2) 0.0186(9) 0.0244(9) 0.0272(9) 0.0000(7) -0.0027(7) -0.0021(7)
O(1) 0.024(2) 0.025(2) 0.026(2) -0.0063(19) -0.0006(18) -0.0044(18)
O(2) 0.023(2) 0.027(2) 0.022(2) 0.002(2) 0.0024(19) -0.0010(17)
N(3) 0.053(4) 0.048(4) 0.031(3) 0.005(4) 0.014(3) 0.010(3)
N(4) 0.044(3) 0.029(3) 0.033(3) -0.004(3) 0.007(3) 0.001(2)
C(11) 0.023(3) 0.019(3) 0.016(3) 0.000(2) 0.001(2) 0.000(2)
C(12) 0.019(3) 0.025(3) 0.021(3) -0.003(3) -0.003(2) 0.002(2)
C(13) 0.027(3) 0.038(4) 0.019(3) 0.005(3) -0.007(3) 0.001(3)
C(14) 0.039(4) 0.022(3) 0.030(4) 0.003(3) -0.014(3) 0.001(3)
C(15) 0.063(5) 0.032(4) 0.039(4) 0.005(3) -0.027(4) 0.001(4)
C(16) 0.087(7) 0.026(4) 0.050(5) -0.009(4) -0.034(5) 0.006(4)
C(17) 0.075(6) 0.025(4) 0.043(4) -0.016(4) -0.030(4) 0.006(3)
C(18) 0.047(4) 0.027(4) 0.026(4) -0.006(3) -0.015(3) 0.005(3)
C(19) 0.032(4) 0.024(3) 0.022(3) -0.004(3) -0.004(3) 0.003(3)
C(1A) 0.019(3) 0.024(3) 0.019(3) -0.001(2) -0.003(2) 0.000(2)
C(21) 0.026(3) 0.023(3) 0.014(3) -0.001(2) 0.003(2) -0.004(2)
C(22) 0.023(3) 0.022(3) 0.022(3) -0.001(2) 0.002(2) 0.001(2)
C(23) 0.024(3) 0.018(3) 0.020(3) 0.000(3) -0.009(3) -0.002(2)
C(24) 0.021(3) 0.012(3) 0.022(3) 0.000(2) -0.003(2) 0.001(2)
C(25) 0.036(4) 0.024(3) 0.017(3) 0.001(3) -0.007(3) 0.001(2)
C(26) 0.035(4) 0.023(3) 0.024(3) 0.000(3) 0.005(3) -0.004(3)
C(27) 0.022(3) 0.022(3) 0.030(3) 0.000(3) 0.006(3) 0.001(3)
C(28) 0.024(3) 0.026(3) 0.018(3) -0.001(3) -0.002(2) -0.003(3)
C(29) 0.020(3) 0.012(3) 0.022(3) -0.003(2) -0.002(2) 0.003(2)
C(2A) 0.021(3) 0.018(3) 0.018(3) -0.002(3) 0.000(2) 0.002(3)
C(31) 0.053(5) 0.048(5) 0.043(4) -0.001(4) 0.008(3) 0.024(4)
C(32) 0.041(5) 0.078(6) 0.018(3) -0.007(4) 0.001(3) 0.005(3)
C(41) 0.046(5) 0.047(5) 0.031(4) -0.007(4) 0.011(3) 0.013(3)
C(42) 0.043(5) 0.029(4) 0.058(5) 0.001(4) -0.001(4) 0.009(3)
C(121) 0.025(3) 0.033(4) 0.020(3) -0.006(3) -0.007(3) -0.003(3)
C(122) 0.038(4) 0.034(4) 0.025(3) -0.007(3) -0.008(3) -0.004(3)
C(123) 0.045(5) 0.044(5) 0.034(4) -0.006(4) -0.004(3) -0.011(3)
C(124) 0.058(5) 0.051(5) 0.021(4) -0.009(4) 0.004(3) -0.004(3)
C(125) 0.058(5) 0.040(4) 0.026(4) -0.011(4) 0.002(3) 0.003(3)
C(126) 0.038(4) 0.030(4) 0.026(3) -0.007(3) -0.005(3) -0.003(3)
C(127) 0.026(4) 0.047(5) 0.033(4) -0.006(3) -0.004(3) -0.006(3)
C(128) 0.023(3) 0.043(4) 0.032(3) -0.009(3) 0.004(3) -0.003(3)
C(221) 0.027(4) 0.028(4) 0.027(3) 0.000(3) -0.005(3) -0.004(3)
C(222) 0.037(4) 0.032(4) 0.039(4) 0.008(3) -0.003(3) 0.000(3)
C(223) 0.055(5) 0.027(4) 0.047(5) 0.014(4) -0.020(4) -0.009(3)
C(224) 0.060(5) 0.026(4) 0.043(4) 0.005(4) -0.015(4) 0.004(3)
C(225) 0.046(5) 0.028(4) 0.038(4) 0.000(3) -0.009(3) 0.005(3)
C(226) 0.035(4) 0.026(4) 0.034(4) -0.001(3) -0.013(3) 0.003(3)
C(227) 0.025(4) 0.043(4) 0.050(5) 0.004(3) -0.012(3) -0.005(4)
C(228) 0.026(4) 0.043(4) 0.045(4) -0.009(3) 0.004(3) -0.001(4)

loop_
_atom_site_label
_atom_site_fract_x
_atom_site_fract_y
_atom_site_fract_z
_atom_site_U_iso_or_equiv
_atom_site_thermal_displace_type
_atom_site_calc_flag
Ta 0.95818(3) 0.90360(2) 0.839517(9) 0.03122(7) Uani ?
Cl(1) 1.17054(16) 0.83304(14) 0.82639(5) 0.0328(5) Uani ?
Cl(2) 0.86497(17) 0.76406(14) 0.79805(5) 0.0318(4) Uani ?
Si(1) 0.55631(18) 0.97873(14) 0.78767(5) 0.0240(4) Uani ?
Si(2) 1.25482(18) 0.98541(14) 0.94597(6) 0.0234(4) Uani ?
O(1) 0.7862(4) 0.9510(3) 0.85633(14) 0.0250(10) Uani ?
O(2) 1.0277(5) 1.0079(3) 0.87804(12) 0.0240(10) Uani ?
N(3) 0.9749(7) 1.0009(5) 0.78616(19) 0.0440(18) Uani ?
N(4) 0.9484(7) 0.7875(4) 0.89426(17) 0.0353(15) Uani ?
C(11) 0.7377(6) 1.0527(5) 0.85528(18) 0.0193(15) Uani ?
C(12) 0.6401(6) 1.0780(5) 0.82412(18) 0.0217(15) Uani ?
C(13) 0.6036(7) 1.1824(6) 0.8208(2) 0.0280(17) Uani ?
C(14) 0.6623(7) 1.2648(5) 0.8455(2) 0.0303(18) Uani ?
C(15) 0.6307(8) 1.3730(5) 0.8387(3) 0.045(2) Uani ?
C(16) 0.6915(10) 1.4515(7) 0.8612(3) 0.054(3) Uani ?
C(17) 0.7863(9) 1.4241(6) 0.8923(2) 0.048(2) Uani ?
C(18) 0.8147(8) 1.3197(5) 0.9011(2) 0.033(2) Uani ?
C(19) 0.7550(7) 1.2366(5) 0.8782(2) 0.0260(17) Uani ?
C(1A) 0.7872(6) 1.1271(5) 0.88455(18) 0.0207(15) Uani ?
C(21) 0.9920(6) 1.0487(5) 0.91716(18) 0.0210(15) Uani ?
C(22) 1.0834(6) 1.0390(5) 0.95175(19) 0.0223(15) Uani ?
C(23) 1.0424(7) 1.0728(4) 0.99203(17) 0.0207(15) Uani ?
C(24) 0.9172(5) 1.1140(4) 0.99984(18) 0.0183(15) Uani ?
C(25) 0.8766(7) 1.1452(5) 1.04158(19) 0.0257(17) Uani ?
C(26) 0.7526(7) 1.1819(5) 1.0489(2) 0.0273(17) Uani ?
C(27) 0.6630(6) 1.1870(5) 1.0148(2) 0.0247(15) Uani ?
C(28) 0.6994(6) 1.1607(5) 0.97388(19) 0.0227(15) Uani ?
C(29) 0.8291(6) 1.1244(4) 0.96457(18) 0.0180(15) Uani ?
C(2A) 0.8713(5) 1.0964(5) 0.92191(17) 0.0190(15) Uani ?
C(31) 0.9896(8) 1.1156(6) 0.7903(2) 0.048(2) Uani ?
C(32) 1.0169(8) 0.9639(7) 0.7440(2) 0.046(2) Uani ?
C(41) 0.8448(8) 0.7988(7) 0.9269(2) 0.041(2) Uani ?
C(42) 0.9745(8) 0.6738(6) 0.8871(3) 0.043(2) Uani ?
C(121) 0.6496(6) 0.9661(5) 0.7355(2) 0.0260(17) Uani ?
C(122) 0.6847(7) 0.8699(6) 0.7167(2) 0.0323(18) Uani ?
C(123) 0.7416(8) 0.8658(6) 0.6760(2) 0.041(2) Uani ?
C(124) 0.7599(8) 0.9572(6) 0.6531(2) 0.043(2) Uani ?
C(125) 0.7248(8) 1.0532(6) 0.6704(2) 0.041(2) Uani ?
C(126) 0.6708(7) 1.0581(6) 0.7114(2) 0.0313(18) Uani ?
C(127) 0.3946(7) 1.0371(6) 0.7723(2) 0.035(2) Uani ?
C(128) 0.5299(7) 0.8468(5) 0.8134(2) 0.0327(17) Uani ?
C(221) 1.2458(7) 0.8373(5) 0.9525(2) 0.0273(18) Uani ?
C(222) 1.3303(7) 0.7664(6) 0.9331(2) 0.036(2) Uani ?
C(223) 1.3241(9) 0.6569(6) 0.9412(3) 0.043(2) Uani ?
C(224) 1.2326(8) 0.6175(6) 0.9694(2) 0.043(2) Uani ?
C(225) 1.1466(8) 0.6861(6) 0.9889(2) 0.037(2) Uani ?
C(226) 1.1513(7) 0.7952(5) 0.9811(2) 0.032(2) Uani ?
C(227) 1.3542(7) 1.0357(6) 0.9917(2) 0.039(2) Uani ?
C(228) 1.3369(7) 1.0280(6) 0.8952(2) 0.038(2) Uani ?
H(4) 1.0203 0.8066 0.9097 0.0460 Uiso calc
H(13) 0.5375 1.2002 0.8015 0.0360 Uiso calc
H(15) 0.5674 1.3908 0.8184 0.0580 Uiso calc
H(16) 0.6708 1.5223 0.8562 0.0710 Uiso calc
H(17) 0.8303 1.4775 0.9071 0.0620 Uiso calc
H(18) 0.8746 1.3037 0.9227 0.0440 Uiso calc
H(23) 1.1007 1.0680 1.0149 0.0270 Uiso calc
H(25) 0.9353 1.1407 1.0644 0.0330 Uiso calc
H(26) 0.7279 1.2034 1.0763 0.0350 Uiso calc
H(27) 0.5775 1.2086 1.0201 0.0320 Uiso calc
H(28) 0.6388 1.1664 0.9517 0.0290 Uiso calc
H(122) 0.6698 0.8071 0.7316 0.0420 Uiso calc
H(123) 0.7672 0.8010 0.6644 0.0530 Uiso calc
H(124) 0.7963 0.9543 0.6257 0.0560 Uiso calc
H(125) 0.7371 1.1152 0.6546 0.0530 Uiso calc
H(126) 0.6483 1.1237 0.7229 0.0410 Uiso calc
H(12A) 0.3448 0.9856 0.7565 0.0460 Uiso calc
H(12B) 0.4084 1.0988 0.7548 0.0460 Uiso calc
H(12C) 0.3476 1.0568 0.7979 0.0460 Uiso calc
H(12D) 0.4777 0.8554 0.8388 0.0420 Uiso calc
H(12E) 0.6129 0.8164 0.8209 0.0420 Uiso calc
H(12F) 0.4854 0.8007 0.7936 0.0420 Uiso calc
H(222) 1.3933 0.7920 0.9141 0.0470 Uiso calc
H(223) 1.3819 0.6110 0.9274 0.0560 Uiso calc
H(224) 1.2290 0.5452 0.9753 0.0560 Uiso calc
H(225) 1.0838 0.6593 1.0076 0.0490 Uiso calc
H(226) 1.0924 0.8402 0.9948 0.0420 Uiso calc
H(22A) 1.3483 1.1117 0.9928 0.0510 Uiso calc
H(22B) 1.4439 1.0151 0.9878 0.0510 Uiso calc
H(22C) 1.3217 1.0062 1.0181 0.0510 Uiso calc
H(22D) 1.2940 0.9956 0.8711 0.0490 Uiso calc
H(22E) 1.4270 1.0065 0.8958 0.0490 Uiso calc
H(22F) 1.3319 1.1038 0.8926 0.0490 Uiso calc
H(31A) 1.0782 1.1352 0.7837 0.0620 Uiso calc
H(31B) 0.9692 1.1366 0.8192 0.0620 Uiso calc
H(31C) 0.9311 1.1505 0.7707 0.0620 Uiso calc
H(32A) 0.9662 0.9986 0.7221 0.0600 Uiso calc
H(32B) 1.0042 0.8886 0.7420 0.0600 Uiso calc
H(32C) 1.1079 0.9802 0.7400 0.0600 Uiso calc
H(41A) 0.7660 0.7658 0.9167 0.0540 Uiso calc
H(41B) 0.8288 0.8728 0.9321 0.0540 Uiso calc
H(41C) 0.8721 0.7653 0.9531 0.0540 Uiso calc
H(42A) 1.0015 0.6415 0.9136 0.0560 Uiso calc
H(42B) 1.0428 0.6661 0.8660 0.0560 Uiso calc
H(42C) 0.8964 0.6398 0.8768 0.0560 Uiso calc

loop_
_geom_angle_atom_site_label_1
_geom_angle_atom_site_label_2
_geom_angle_atom_site_label_3
_geom_angle
_geom_angle_publ_flag
O(2) Ta O(1) 87.47(19) ?
O(2) Ta N(3) 93.7(2) ?
O(1) Ta N(3) 96.3(2) ?
O(2) Ta N(4) 89.42(19) ?
O(1) Ta N(4) 87.5(2) ?
N(3) Ta N(4) 175.2(2) ?
O(2) Ta Cl(2) 174.09(13) ?
O(1) Ta Cl(2) 90.63(13) ?
N(3) Ta Cl(2) 92.1(2) ?
N(4) Ta Cl(2) 84.90(16) ?
O(2) Ta Cl(1) 91.46(14) ?
O(1) Ta Cl(1) 173.22(14) ?
N(3) Ta Cl(1) 90.5(2) ?
N(4) Ta Cl(1) 85.81(18) ?
Cl(2) Ta Cl(1) 89.77(6) ?
C(128) Si(1) C(127) 109.4(4) ?
C(128) Si(1) C(121) 111.4(3) ?
C(127) Si(1) C(121) 105.1(3) ?
C(128) Si(1) C(12) 113.5(3) ?
C(127) Si(1) C(12) 107.0(3) ?
C(121) Si(1) C(12) 110.0(3) ?
C(227) Si(2) C(228) 107.7(4) ?
C(227) Si(2) C(221) 106.4(3) ?
C(228) Si(2) C(221) 113.5(3) ?
C(227) Si(2) C(22) 108.2(3) ?
C(228) Si(2) C(22) 113.3(3) ?
C(221) Si(2) C(22) 107.4(3) ?
C(11) O(1) Ta 127.7(4) ?
C(21) O(2) Ta 135.6(4) ?
C(32) N(3) C(31) 111.5(6) ?
C(32) N(3) Ta 123.8(5) ?
C(31) N(3) Ta 121.7(5) ?
C(41) N(4) C(42) 109.2(6) ?
C(41) N(4) Ta 119.3(5) ?
C(42) N(4) Ta 120.7(4) ?
O(1) C(11) C(1A) 118.6(5) ?
O(1) C(11) C(12) 118.5(5) ?
C(1A) C(11) C(12) 123.0(5) ?
C(13) C(12) C(11) 117.1(5) ?
C(13) C(12) Si(1) 117.7(4) ?
C(11) C(12) Si(1) 125.1(5) ?
C(12) C(13) C(14) 122.9(6) ?
C(15) C(14) C(13) 121.6(6) ?
C(15) C(14) C(19) 119.7(6) ?
C(13) C(14) C(19) 118.7(6) ?
C(16) C(15) C(14) 121.1(7) ?
C(15) C(16) C(17) 119.2(7) ?
C(18) C(17) C(16) 121.0(7) ?
C(17) C(18) C(19) 121.4(6) ?
C(18) C(19) C(1A) 123.2(6) ?
C(18) C(19) C(14) 117.5(6) ?
C(1A) C(19) C(14) 119.2(6) ?
C(11) C(1A) C(19) 118.2(5) ?
C(11) C(1A) C(2A) 122.6(5) ?
C(19) C(1A) C(2A) 119.2(5) ?
O(2) C(21) C(2A) 119.7(5) ?
O(2) C(21) C(22) 117.5(5) ?
C(2A) C(21) C(22) 122.7(5) ?
C(23) C(22) C(21) 117.1(6) ?
C(23) C(22) Si(2) 118.5(5) ?
C(21) C(22) Si(2) 124.5(4) ?
C(22) C(23) C(24) 123.1(5) ?
C(23) C(24) C(25) 121.9(5) ?
C(23) C(24) C(29) 118.5(5) ?
C(25) C(24) C(29) 119.6(5) ?
C(26) C(25) C(24) 121.1(6) ?
C(25) C(26) C(27) 119.7(6) ?
C(28) C(27) C(26) 121.0(6) ?
C(27) C(28) C(29) 121.2(6) ?
C(24) C(29) C(28) 117.3(5) ?
C(24) C(29) C(2A) 119.8(5) ?
C(28) C(29) C(2A) 122.8(5) ?
C(21) C(2A) C(29) 118.2(5) ?
C(21) C(2A) C(1A) 122.9(5) ?
C(29) C(2A) C(1A) 118.7(5) ?
C(122) C(121) C(126) 117.1(6) ?
C(122) C(121) Si(1) 124.4(5) ?
C(126) C(121) Si(1) 118.0(5) ?
C(121) C(122) C(123) 121.4(7) ?
C(124) C(123) C(122) 119.9(7) ?
C(123) C(124) C(125) 120.2(7) ?
C(124) C(125) C(126) 120.2(7) ?
C(125) C(126) C(121) 121.1(7) ?
C(222) C(221) C(226) 117.3(7) ?
C(222) C(221) Si(2) 124.3(6) ?
C(226) C(221) Si(2) 118.3(5) ?
C(221) C(222) C(223) 121.9(8) ?
C(224) C(223) C(222) 120.0(7) ?
C(225) C(224) C(223) 119.2(7) ?
C(224) C(225) C(226) 121.5(8) ?
C(225) C(226) C(221) 120.1(7) ?

loop_
_geom_bond_atom_site_label_1
_geom_bond_atom_site_label_2
_geom_bond_distance
_geom_bond_publ_flag
Ta O(2) 1.914(4) ?
Ta O(1) 1.928(4) ?
Ta N(3) 2.069(6) ?
Ta N(4) 2.246(5) ?
Ta Cl(2) 2.3787(16) ?
Ta Cl(1) 2.3798(17) ?
Si(1) C(128) 1.864(7) ?
Si(1) C(127) 1.870(7) ?
Si(1) C(121) 1.886(7) ?
Si(1) C(12) 1.892(6) ?
Si(2) C(227) 1.858(7) ?
Si(2) C(228) 1.866(7) ?
Si(2) C(221) 1.879(7) ?
Si(2) C(22) 1.885(6) ?
O(1) C(11) 1.375(7) ?
O(2) C(21) 1.369(7) ?
N(3) C(32) 1.455(9) ?
N(3) C(31) 1.459(10) ?
N(4) C(41) 1.472(9) ?
N(4) C(42) 1.474(9) ?
C(11) C(1A) 1.400(8) ?
C(11) C(12) 1.426(8) ?
C(12) C(13) 1.371(9) ?
C(13) C(14) 1.424(9) ?
C(14) C(15) 1.418(9) ?
C(14) C(19) 1.433(9) ?
C(15) C(16) 1.362(10) ?
C(16) C(17) 1.411(11) ?
C(17) C(18) 1.374(10) ?
C(18) C(19) 1.405(9) ?
C(19) C(1A) 1.432(9) ?
C(1A) C(2A) 1.495(8) ?
C(21) C(2A) 1.380(8) ?
C(21) C(22) 1.429(8) ?
C(22) C(23) 1.387(8) ?
C(23) C(24) 1.401(9) ?
C(24) C(25) 1.418(8) ?
C(24) C(29) 1.424(8) ?
C(25) C(26) 1.367(10) ?
C(26) C(27) 1.402(9) ?
C(27) C(28) 1.365(9) ?
C(28) C(29) 1.431(8) ?
C(29) C(2A) 1.438(8) ?
C(121) C(122) 1.392(10) ?
C(121) C(126) 1.399(10) ?
C(122) C(123) 1.393(10) ?
C(123) C(124) 1.367(11) ?
C(124) C(125) 1.371(11) ?
C(125) C(126) 1.389(10) ?
C(221) C(222) 1.381(10) ?
C(221) C(226) 1.416(10) ?
C(222) C(223) 1.404(11) ?
C(223) C(224) 1.376(12) ?
C(224) C(225) 1.372(11) ?
C(225) C(226) 1.396(10) ?
